data_1565850
loop_
_publ_author_name
'Novelli, Giulia'
'Kamenev, Konstantin V.'
'Maynard-Casely, Helen E.'
'Parsons, Simon'
'McIntyre, Garry J.'

_publ_section_title
;
 Use of a miniature diamond-anvil cell in a joint X-ray and neutron
 high-pressure study on copper sulfate pentahydrate
;
_journal_issue 1
_journal_name_full IUCrJ
_journal_page_first 73
_journal_page_last 85
_journal_paper_doi 10.1107/S2052252521010708
_journal_volume 9
_journal_year 2022
_chemical_formula_moiety 'Cu H8 O8 S, H2 O'
_chemical_formula_sum 'Cu H10 O9 S'
_chemical_formula_weight 249.69
_chemical_name_common 'blue vitriol'
_chemical_name_systematic 'copper(II) sulfate pentahydrate'
_space_group_IT_number 2
_space_group_name_Hall '-P 1'
_space_group_name_H-M_alt 'P -1'
_symmetry_cell_setting triclinic
_symmetry_space_group_name_Hall '-P 1'
_symmetry_space_group_name_H-M 'P -1'
_atom_sites_solution_hydrogens difmap
_atom_sites_solution_primary other
_audit_creation_date 2020-11-17
_audit_creation_method 'CRYSTALS_ver_14.61_build_7089 '
_cell_angle_alpha 77.308(10)
_cell_angle_beta 82.353(10)
_cell_angle_gamma 72.640(10)
_cell_formula_units_Z 2
_cell_length_a 5.9523(12)
_cell_length_b 6.1001(13)
_cell_length_c 10.6470(7)
_cell_measurement_reflns_used 2094
_cell_measurement_temperature 295(2)
_cell_measurement_theta_max 20
_cell_measurement_theta_min 3
_cell_volume 359.02(11)
_computing_cell_refinement 'LaueG (Piltz, 2011)'
_computing_data_collection 'MAATEL/ANSTO control program'
_computing_data_reduction 'argonne_boxes (Wilkinson et al., 1988) & LaueG (Piltz, 2011)'
_computing_molecular_graphics 'CAMERON (Watkin et al., 1996)'
_computing_publication_material 'CRYSTALS (Betteridge et al., 2003)'
_computing_structure_refinement 'CRYSTALS (Betteridge et al., 2003)'
_computing_structure_solution 'From ambient pressure coordinates by X-ray diffraction experiment'
_diffrn_ambient_pressure 0.71
_diffrn_ambient_temperature 295(2)
_diffrn_measured_fraction_theta_full 0.827
_diffrn_measured_fraction_theta_max 0.827
_diffrn_measurement_device 'Laue image-plate diffractometer'
_diffrn_measurement_device_type KOALA
_diffrn_measurement_method Laue
_diffrn_radiation_probe neutron
_diffrn_radiation_type neutron
_diffrn_radiation_wavelength 0.78
_diffrn_reflns_av_R_equivalents 0.2916
_diffrn_reflns_av_unetI/netI 0.2094
_diffrn_reflns_limit_h_max 7
_diffrn_reflns_limit_h_min -7
_diffrn_reflns_limit_k_max 7
_diffrn_reflns_limit_k_min -7
_diffrn_reflns_limit_l_max 13
_diffrn_reflns_limit_l_min -13
_diffrn_reflns_number 9163
_diffrn_reflns_reduction_process 'LaueG (Piltz, 2011)'
_diffrn_reflns_resolution_max 1.25
_diffrn_reflns_theta_full 27.598
_diffrn_reflns_theta_max 28.748
_diffrn_reflns_theta_min 2.158
_diffrn_source 'nuclear reactor'
_diffrn_source_details 'thermal neutrons, supermirror guides'
_diffrn_source_type 'OPAL reactor, ANSTO, Lucas Heights, Australia'
_exptl_absorpt_coefficient_mu 0.0
_exptl_absorpt_correction_type none
_exptl_crystal_colour blue
_exptl_crystal_density_diffrn 2.310
_exptl_crystal_density_meas ?
_exptl_crystal_density_method 'not measured'
_exptl_crystal_description trapezoid
_exptl_crystal_F_000 50
_exptl_crystal_size_max 0.40
_exptl_crystal_size_mid 0.22
_exptl_crystal_size_min 0.20
_refine_diff_density_max 2.69
_refine_diff_density_min -2.65
_refine_ls_abs_structure_details
;
Absolute structure known from synthesis
;
_refine_ls_extinction_method None
_refine_ls_goodness_of_fit_ref 0.9999
_refine_ls_hydrogen_treatment refall
_refine_ls_matrix_type full
_refine_ls_number_parameters 193
_refine_ls_number_reflns 990
_refine_ls_number_restraints 0
_refine_ls_shift/su_max 0.0000536
_refine_ls_shift/su_mean 0.0000109
_refine_ls_structure_factor_coef Fsqd
_refine_ls_weighting_details
;
 Method= Modified Sheldrick 
 w=1/[\s^2^(F^2^) + ( 0.03P)^2^ + 0.00P] 
 ,where P=(max(Fo^2^,0) + 2Fc^2^)/3 
;
_refine_ls_weighting_scheme calc
_refine_ls_wR_factor_ref 0.1651
_reflns_number_total 1147
_oxford_refine_ls_r_factor_ref 0.2398
_oxford_refine_ls_scale 1.51(4)
_cod_data_source_file fs5200.cif
_cod_data_source_block Ncuso4h2o_0.71GPa
_cod_depositor_comments
;
The following automatic conversions were performed:

data item '_exptl_crystal_density_meas' value 'not measured' was
changed to '?' -- the value is perceived as not measured.

Automatic conversion script
Id: cif_fix_values 7556 2019-12-06 15:28:31Z antanas 
;
_cod_database_code 1565850
_diffrn_wilson_b_factor 0.31
_diffrn_wilson_scale 7.46
_refine_reflns_threshold_expression_ref I>-3.0\s(I)

loop_
_symmetry_equiv_pos_as_xyz
x,y,z
-x,-y,-z

loop_
_atom_site_label
_atom_site_type_symbol
_atom_site_fract_x
_atom_site_fract_y
_atom_site_fract_z
_atom_site_U_iso_or_equiv
_atom_site_occupancy
_atom_site_adp_type
_atom_site_refinement_flags_posn
_atom_site_refinement_flags_adp
_atom_site_refinement_flags_occupancy
_atom_site_disorder_assembly
_atom_site_disorder_group
_atom_site_attached_hydrogens
Cu1 Cu 0.5000 1.0000 0.5000 0.0177 1.0000 Uani S . . . . .
Cu2 Cu 0.5000 0.5000 1.0000 0.0202 1.0000 Uani S . . . . .
S1 S 0.131(2) 0.988(2) 0.7870(11) 0.0274 1.0000 Uani . . . . . .
O1 O 0.3483(14) 0.8089(16) 0.4305(10) 0.0293 1.0000 Uani . . . . . .
O2 O 0.6481(15) 0.7113(13) 0.6186(9) 0.0288 1.0000 Uani . . . . . .
O3 O 0.1725(11) 1.0904(11) 0.6524(6) 0.0264 1.0000 Uani . . . . . .
O4 O 0.1343(10) 1.1445(11) 0.8714(6) 0.0289 1.0000 Uani . . . . . .
O5 O -0.1179(10) 0.9525(11) 0.8037(6) 0.0277 1.0000 Uani . . . . . .
O6 O 0.2961(11) 0.7505(11) 0.8192(6) 0.0282 1.0000 Uani . . . . . .
O7 O 0.7965(13) 0.5347(15) 0.9056(7) 0.0313 1.0000 Uani . . . . . .
O8 O 0.5191(14) 0.2434(12) 0.9154(7) 0.0331 1.0000 Uani . . . . . .
O9 O 1.1300(11) 0.5663(13) 0.6221(7) 0.0270 1.0000 Uani . . . . . .
H11 H 0.245(2) 0.902(3) 0.3537(15) 0.0528 1.0000 Uani . . . . . .
H12 H 0.284(3) 0.719(3) 0.4865(15) 0.0520 1.0000 Uani . . . . . .
H21 H 0.577(3) 0.694(3) 0.6987(16) 0.0471 1.0000 Uani . . . . . .
H22 H 0.8244(19) 0.666(2) 0.6228(12) 0.0400 1.0000 Uani . . . . . .
H71 H 0.928(2) 0.396(3) 0.8942(14) 0.0528 1.0000 Uani . . . . . .
H72 H 0.837(2) 0.679(2) 0.8768(11) 0.0414 1.0000 Uani . . . . . .
H81 H 0.391(2) 0.1974(19) 0.8995(13) 0.0499 1.0000 Uani . . . . . .
H82 H 0.669(2) 0.140(2) 0.8828(13) 0.0444 1.0000 Uani . . . . . .
H91 H 1.172(2) 0.393(3) 0.6317(11) 0.0439 1.0000 Uani . . . . . .
H92 H 1.204(3) 0.591(2) 0.6954(14) 0.0643 1.0000 Uani . . . . . .

loop_
_atom_site_aniso_label
_atom_site_aniso_U_11
_atom_site_aniso_U_22
_atom_site_aniso_U_33
_atom_site_aniso_U_23
_atom_site_aniso_U_13
_atom_site_aniso_U_12
Cu1 0.014(3) 0.018(3) 0.018(4) 0.003(3) -0.007(3) -0.003(3)
Cu2 0.024(3) 0.012(3) 0.020(4) 0.000(3) 0.002(3) -0.003(3)
S1 0.034(7) 0.030(8) 0.019(8) -0.005(6) 0.000(6) -0.011(6)
O1 0.026(4) 0.030(5) 0.035(6) -0.012(4) -0.014(5) -0.003(4)
O2 0.021(5) 0.022(4) 0.043(6) -0.003(4) -0.014(4) -0.002(3)
O3 0.031(4) 0.027(4) 0.018(4) 0.004(3) -0.000(3) -0.011(3)
O4 0.023(3) 0.036(4) 0.027(4) -0.005(3) 0.001(3) -0.010(3)
O5 0.022(3) 0.027(4) 0.031(4) -0.002(3) -0.011(3) -0.001(3)
O6 0.030(4) 0.024(4) 0.023(4) 0.003(3) 0.000(3) -0.002(3)
O7 0.024(4) 0.019(4) 0.046(5) -0.008(4) 0.013(4) -0.004(3)
O8 0.025(4) 0.025(4) 0.054(5) -0.028(4) 0.001(4) -0.001(4)
O9 0.033(4) 0.023(5) 0.029(5) -0.002(4) -0.002(3) -0.015(3)
H11 0.038(7) 0.061(9) 0.063(9) -0.001(8) -0.036(7) -0.013(6)
H12 0.067(11) 0.044(9) 0.048(13) -0.015(8) -0.015(9) -0.010(8)
H21 0.056(9) 0.031(8) 0.046(11) -0.008(8) -0.009(8) 0.003(7)
H22 0.018(6) 0.043(8) 0.045(8) -0.005(6) -0.007(6) 0.011(5)
H71 0.025(6) 0.047(9) 0.076(11) -0.021(8) -0.020(7) 0.019(6)
H72 0.067(8) 0.026(7) 0.033(7) 0.000(6) 0.001(6) -0.022(7)
H81 0.025(6) 0.040(8) 0.101(11) -0.043(8) 0.004(6) -0.015(6)
H82 0.024(6) 0.028(7) 0.074(10) -0.025(7) 0.007(6) 0.011(5)
H91 0.064(8) 0.034(8) 0.041(8) -0.000(6) -0.013(6) -0.028(7)
H92 0.114(12) 0.043(8) 0.052(10) -0.012(7) -0.032(9) -0.033(8)

loop_
_atom_type_symbol
_atom_type_scat_dispersion_real
_atom_type_scat_dispersion_imag
_atom_type_scat_Cromer_Mann_a1
_atom_type_scat_Cromer_Mann_b1
_atom_type_scat_Cromer_Mann_a2
_atom_type_scat_Cromer_Mann_b2
_atom_type_scat_Cromer_Mann_a3
_atom_type_scat_Cromer_Mann_b3
_atom_type_scat_Cromer_Mann_a4
_atom_type_scat_Cromer_Mann_b4
_atom_type_scat_Cromer_Mann_c
_atom_type_scat_source
H 0.0000 0.0000 0.0000 0.0000 0.0000 0.0000 0.0000 0.0000 0.0000 0.0000 -3.7409 'International Tables Vol C 4.2.6.8 and 6.1.1.4'
Cu 0.2873 1.4974 0.0000 0.0000 0.0000 0.0000 0.0000 0.0000 0.0000 0.0000 7.7180 'International Tables Vol C 4.2.6.8 and 6.1.1.4'
O 0.0134 0.0075 0.0000 0.0000 0.0000 0.0000 0.0000 0.0000 0.0000 0.0000 5.8050 'International Tables Vol C 4.2.6.8 and 6.1.1.4'
S 0.1445 0.1499 0.0000 0.0000 0.0000 0.0000 0.0000 0.0000 0.0000 0.0000 2.8470 'International Tables Vol C 4.2.6.8 and 6.1.1.4'

loop_
_geom_angle_atom_site_label_1
_geom_angle_site_symmetry_1
_geom_angle_atom_site_label_2
_geom_angle_site_symmetry_2
_geom_angle_atom_site_label_3
_geom_angle_site_symmetry_3
_geom_angle
_geom_angle_publ_flag
O3 2_676 Cu1 . O1 2_676 90.7(3) yes
O3 2_676 Cu1 . O2 2_676 91.0(3) yes
O1 2_676 Cu1 . O2 2_676 86.8(3) yes
O3 2_676 Cu1 . O1 . 89.3(3) yes
O1 2_676 Cu1 . O1 . 179.99 yes
O2 2_676 Cu1 . O1 . 93.2(3) yes
O3 2_676 Cu1 . O2 . 89.0(3) yes
O1 2_676 Cu1 . O2 . 93.2(3) yes
O2 2_676 Cu1 . O2 . 179.99 yes
O1 . Cu1 . O2 . 86.8(3) yes
O3 2_676 Cu1 . O3 . 180.00 yes
O1 2_676 Cu1 . O3 . 89.3(3) yes
O2 2_676 Cu1 . O3 . 89.0(3) yes
O1 . Cu1 . O3 . 90.7(3) yes
O2 . Cu1 . O3 . 91.0(3) yes
O6 2_667 Cu2 . O7 2_667 88.4(3) yes
O6 2_667 Cu2 . O8 2_667 86.3(3) yes
O7 2_667 Cu2 . O8 2_667 89.5(3) yes
O6 2_667 Cu2 . O6 . 180.00 yes
O7 2_667 Cu2 . O6 . 91.6(3) yes
O8 2_667 Cu2 . O6 . 93.7(3) yes
O6 2_667 Cu2 . O7 . 91.6(3) yes
O7 2_667 Cu2 . O7 . 179.99 yes
O8 2_667 Cu2 . O7 . 90.5(3) yes
O6 . Cu2 . O7 . 88.4(3) yes
O6 2_667 Cu2 . O8 . 93.7(3) yes
O7 2_667 Cu2 . O8 . 90.5(3) yes
O8 2_667 Cu2 . O8 . 179.99 yes
O6 . Cu2 . O8 . 86.3(3) yes
O7 . Cu2 . O8 . 89.5(3) yes
O3 . S1 . O4 . 111.2(8) yes
O3 . S1 . O5 . 107.4(7) yes
O4 . S1 . O5 . 107.7(8) yes
O3 . S1 . O6 . 110.3(8) yes
O4 . S1 . O6 . 114.0(9) yes
O5 . S1 . O6 . 105.8(8) yes
Cu1 . O1 . H11 . 114.0(10) no
Cu1 . O1 . H12 . 115.7(9) no
H11 . O1 . H12 . 113.9(13) no
Cu1 . O2 . H21 . 115.1(9) no
Cu1 . O2 . H22 . 118.0(9) no
H21 . O2 . H22 . 110.1(12) no
Cu1 . O3 . S1 . 132.1(6) yes
Cu2 . O6 . S1 . 138.8(6) yes
Cu2 . O7 . H71 . 120.5(10) no
Cu2 . O7 . H72 . 125.5(10) no
H71 . O7 . H72 . 113.5(13) no
Cu2 . O8 . H81 . 125.6(9) no
Cu2 . O8 . H82 . 124.7(9) no
H81 . O8 . H82 . 109.7(11) no
H91 . O9 . H92 . 104.0(11) no

loop_
_geom_bond_atom_site_label_1
_geom_bond_site_symmetry_1
_geom_bond_atom_site_label_2
_geom_bond_site_symmetry_2
_geom_bond_distance
_geom_bond_publ_flag
Cu1 . O3 2_676 2.376(6) yes
Cu1 . O1 2_676 1.977(7) yes
Cu1 . O2 2_676 1.966(8) yes
Cu1 . O1 . 1.977(7) yes
Cu1 . O2 . 1.966(8) yes
Cu1 . O3 . 2.376(6) yes
Cu2 . O6 2_667 2.395(6) yes
Cu2 . O7 2_667 1.956(7) yes
Cu2 . O8 2_667 1.939(7) yes
Cu2 . O6 . 2.395(6) yes
Cu2 . O7 . 1.956(7) yes
Cu2 . O8 . 1.939(7) yes
S1 . O3 . 1.452(13) yes
S1 . O4 . 1.454(13) yes
S1 . O5 . 1.541(13) yes
S1 . O6 . 1.486(13) yes
O1 . H11 . 1.04(2) no
O1 . H12 . 0.85(2) no
O2 . H21 . 0.90(2) no
O2 . H22 . 1.006(16) no
O7 . H71 . 0.984(19) no
O7 . H72 . 0.956(17) no
O8 . H81 . 0.933(17) no
O8 . H82 . 0.994(19) no
O9 . H91 . 0.993(19) no
O9 . H92 . 1.004(18) no
